data_4349438
loop_
_publ_author_name
'Kleinlein, Claudia'
'Zheng, Shao-Liang'
'Betley, Theodore A.'

_publ_section_title
;
 Ground State and Excited State Tuning in Ferric Dipyrrin Complexes
 Promoted by Ancillary Ligand Exchange.
;
_journal_issue 10
_journal_name_full 'Inorganic chemistry'
_journal_page_first 5892
_journal_page_last 5901
_journal_paper_doi 10.1021/acs.inorgchem.7b00525
_journal_volume 56
_journal_year 2017
_chemical_formula_sum 'C92.5 H97 Cl2 Fe N3'
_chemical_formula_weight 1377.48
_space_group_IT_number 2
_space_group_name_Hall '-P 1'
_space_group_name_H-M_alt 'P -1'
_symmetry_cell_setting triclinic
_symmetry_space_group_name_H-M 'P -1'
_atom_sites_solution_hydrogens geom
_atom_sites_solution_primary direct
_atom_sites_solution_secondary difmap
_audit_creation_method SHELXL-97
_cell_angle_alpha 69.819(2)
_cell_angle_beta 83.482(2)
_cell_angle_gamma 79.652(2)
_cell_formula_units_Z 2
_cell_length_a 14.1719(18)
_cell_length_b 16.567(2)
_cell_length_c 17.719(2)
_cell_measurement_reflns_used 9850
_cell_measurement_temperature 100(2)
_cell_measurement_theta_max 25.1
_cell_measurement_theta_min 2.25
_cell_volume 3835.3(8)
_computing_cell_refinement 'SAINT 8.34A (Bruker-AXS, 2014)'
_computing_data_collection 'APEX2 v2014.3.0 (Bruker-AXS, 2014)'
_computing_data_reduction 'SAINT 8.34A (Bruker-AXS, 2014)'
_computing_molecular_graphics 'Bruker SHELXTL (Sheldrick, 2008)'
_computing_publication_material 'Bruker SHELXTL (Sheldrick, 2008)'
_computing_structure_refinement 'SHELXL-97 (Sheldrick, 2008)'
_computing_structure_solution 'SHELXS-97 (Sheldrick, 2008)'
_diffrn_ambient_temperature 100(2)
_diffrn_measured_fraction_theta_full 0.996
_diffrn_measured_fraction_theta_max 0.996
_diffrn_measurement_device_type
;
Bruker D8 goniometer with CCD area detector  
;
_diffrn_measurement_method 'omega and phi scans'
_diffrn_radiation_monochromator graphite
_diffrn_radiation_source 'fine-focus sealed tube'
_diffrn_radiation_type MoK\a
_diffrn_radiation_wavelength 0.71073
_diffrn_reflns_av_R_equivalents 0.0341
_diffrn_reflns_av_sigmaI/netI 0.0350
_diffrn_reflns_limit_h_max 16
_diffrn_reflns_limit_h_min -16
_diffrn_reflns_limit_k_max 19
_diffrn_reflns_limit_k_min -19
_diffrn_reflns_limit_l_max 21
_diffrn_reflns_limit_l_min -21
_diffrn_reflns_number 47115
_diffrn_reflns_theta_full 25.12
_diffrn_reflns_theta_max 25.12
_diffrn_reflns_theta_min 1.48
_exptl_absorpt_coefficient_mu 0.314
_exptl_absorpt_correction_T_max 0.9845
_exptl_absorpt_correction_T_min 0.9692
_exptl_absorpt_correction_type multi-scan
_exptl_absorpt_process_details sadabs
_exptl_crystal_colour pink
_exptl_crystal_density_diffrn 1.193
_exptl_crystal_density_method 'not measured'
_exptl_crystal_description plate
_exptl_crystal_F_000 1466
_exptl_crystal_size_max 0.10
_exptl_crystal_size_mid 0.06
_exptl_crystal_size_min 0.05
_refine_diff_density_max 0.891
_refine_diff_density_min -0.594
_refine_diff_density_rms 0.059
_refine_ls_extinction_method none
_refine_ls_goodness_of_fit_ref 1.016
_refine_ls_hydrogen_treatment mixed
_refine_ls_matrix_type full
_refine_ls_number_parameters 892
_refine_ls_number_reflns 13644
_refine_ls_number_restraints 278
_refine_ls_restrained_S_all 1.037
_refine_ls_R_factor_all 0.0670
_refine_ls_R_factor_gt 0.0528
_refine_ls_shift/su_max 0.001
_refine_ls_shift/su_mean 0.000
_refine_ls_structure_factor_coef Fsqd
_refine_ls_weighting_details 'calc w=1/[\s^2^(Fo^2^)+(0.0555P)^2^+5.6229P] where P=(Fo^2^+2Fc^2^)/3'
_refine_ls_weighting_scheme calc
_refine_ls_wR_factor_gt 0.1283
_refine_ls_wR_factor_ref 0.1374
_reflns_number_gt 11143
_reflns_number_total 13644
_reflns_threshold_expression >2sigma(I)
_cod_data_source_file ic7b00525_si_002.cif
_cod_data_source_block tbaQFeCl2
_cod_depositor_comments
;
The following automatic conversions were performed:

data item '_symmetry_cell_setting' value 'Triclinic' was changed to
'triclinic' in accordance with the
/home/saulius/struct/COD-crude-data/automatic-downloads/DataCite-retrospective/ACS/depositions/lib/dictionaries/cif_core.dic
dictionary named 'cif_core.dic' version 2.4.2 last updated on
2011-04-26.

Automatic conversion script
Id: cif_fix_values 6909 2019-04-08 15:41:33Z antanas 
;
_cod_original_cell_volume 3835.1(8)
_cod_original_sg_symbol_H-M P-1
_cod_original_formula_sum 'C92.50 H97 Cl2 Fe N3'
_cod_database_code 4349438

loop_
_symmetry_equiv_pos_as_xyz
'x, y, z'
'-x, -y, -z'

loop_
_atom_site_label
_atom_site_type_symbol
_atom_site_fract_x
_atom_site_fract_y
_atom_site_fract_z
_atom_site_U_iso_or_equiv
_atom_site_adp_type
_atom_site_occupancy
_atom_site_symmetry_multiplicity
_atom_site_calc_flag
_atom_site_refinement_flags
_atom_site_disorder_assembly
_atom_site_disorder_group
C1 C 0.56813(17) 0.83907(16) 0.76789(14) 0.0182(5) Uani 1 1 d . . .
C2 C 0.63346(17) 0.88068(16) 0.78890(14) 0.0185(5) Uani 1 1 d . . .
C3 C 0.61360(18) 0.96602(17) 0.79282(15) 0.0213(5) Uani 1 1 d . . .
H3 H 0.5570 1.0066 0.7767 0.026 Uiso 1 1 calc R . .
C4 C 0.69114(18) 0.97911(17) 0.82410(16) 0.0231(6) Uani 1 1 d . . .
H4 H 0.6990 1.0306 0.8335 0.028 Uiso 1 1 calc R . .
C5 C 0.75734(17) 0.90139(16) 0.83976(15) 0.0199(5) Uani 1 1 d . . .
C6 C 0.58449(17) 0.75740(16) 0.75806(14) 0.0196(5) Uani 1 1 d . . .
C7 C 0.51461(18) 0.71839(17) 0.73672(15) 0.0226(5) Uani 1 1 d . . .
H7 H 0.4485 0.7412 0.7298 0.027 Uiso 1 1 calc R . .
C8 C 0.56071(18) 0.64173(17) 0.72812(16) 0.0239(6) Uani 1 1 d . . .
H8 H 0.5327 0.6007 0.7149 0.029 Uiso 1 1 calc R . .
C9 C 0.65846(18) 0.63576(16) 0.74285(14) 0.0207(5) Uani 1 1 d . . .
C10 C 0.46650(17) 0.88590(16) 0.75879(15) 0.0182(5) Uani 1 1 d . . .
C11 C 0.43831(19) 0.94948(17) 0.68603(16) 0.0252(6) Uani 1 1 d . . .
C12 C 0.3439(2) 0.99241(18) 0.68270(17) 0.0300(6) Uani 1 1 d . . .
H12 H 0.3242 1.0358 0.6336 0.036 Uiso 1 1 calc R . .
C13 C 0.27778(19) 0.97445(18) 0.74794(18) 0.0282(6) Uani 1 1 d . . .
C14 C 0.30757(18) 0.91041(17) 0.81858(17) 0.0243(6) Uani 1 1 d . . .
H14 H 0.2630 0.8966 0.8637 0.029 Uiso 1 1 calc R . .
C15 C 0.40087(18) 0.86559(16) 0.82550(15) 0.0202(5) Uani 1 1 d . . .
C16 C 0.5077(2) 0.9717(2) 0.61350(17) 0.0397(8) Uani 1 1 d . . .
H16A H 0.5702 0.9353 0.6268 0.059 Uiso 1 1 calc R . .
H16B H 0.5151 1.0331 0.5977 0.059 Uiso 1 1 calc R . .
H16C H 0.4829 0.9611 0.5689 0.059 Uiso 1 1 calc R . .
C17 C 0.1770(2) 1.0243(2) 0.7426(2) 0.0430(8) Uani 1 1 d . . .
H17A H 0.1692 1.0666 0.6883 0.064 Uiso 1 1 calc R . .
H17B H 0.1660 1.0548 0.7820 0.064 Uiso 1 1 calc R . .
H17C H 0.1306 0.9837 0.7539 0.064 Uiso 1 1 calc R . .
C18 C 0.4312(2) 0.79780(19) 0.90386(16) 0.0291(6) Uani 1 1 d . . .
H18A H 0.4986 0.7730 0.8979 0.044 Uiso 1 1 calc R . .
H18B H 0.3911 0.7516 0.9187 0.044 Uiso 1 1 calc R . .
H18C H 0.4235 0.8246 0.9460 0.044 Uiso 1 1 calc R . .
C19 C 0.84335(18) 0.88388(16) 0.88742(15) 0.0201(5) Uani 1 1 d . . .
C20 C 0.93854(18) 0.87972(16) 0.85421(15) 0.0218(5) Uani 1 1 d . . .
C21 C 1.01385(18) 0.86607(17) 0.90404(16) 0.0239(6) Uani 1 1 d . . .
H21 H 1.0781 0.8604 0.8822 0.029 Uiso 1 1 calc R . .
C22 C 0.99786(18) 0.86052(17) 0.98454(15) 0.0230(6) Uani 1 1 d . . .
C23 C 0.90323(18) 0.86757(17) 1.01567(16) 0.0240(6) Uani 1 1 d . . .
H23 H 0.8909 0.8645 1.0703 0.029 Uiso 1 1 calc R . .
C24 C 0.82605(18) 0.87898(16) 0.96886(15) 0.0219(5) Uani 1 1 d . . .
C25 C 0.96551(11) 0.89956(11) 0.76521(7) 0.0241(6) Uani 1 1 d G . .
C30 C 1.04458(12) 0.84923(10) 0.74123(9) 0.0310(6) Uani 1 1 d G . .
H30 H 1.0736 0.7970 0.7791 0.037 Uiso 1 1 calc R . .
C29 C 1.08124(11) 0.87532(12) 0.66181(10) 0.0377(7) Uani 1 1 d G . .
H29 H 1.1353 0.8409 0.6454 0.045 Uiso 1 1 calc R . .
C28 C 1.03883(13) 0.95175(13) 0.60636(8) 0.0379(7) Uani 1 1 d G . .
H28 H 1.0639 0.9696 0.5521 0.045 Uiso 1 1 calc R . .
C27 C 0.95976(13) 1.00209(10) 0.63033(9) 0.0358(7) Uani 1 1 d G . .
H27 H 0.9308 1.0543 0.5924 0.043 Uiso 1 1 calc R . .
C26 C 0.92310(11) 0.97599(11) 0.70976(10) 0.0287(6) Uani 1 1 d G . .
H26 H 0.8691 1.0104 0.7261 0.034 Uiso 1 1 calc R . .
C31 C 1.07984(10) 0.84960(11) 1.03551(9) 0.0238(6) Uani 1 1 d G . .
C32 C 1.16430(11) 0.79455(11) 1.02852(9) 0.0262(6) Uani 1 1 d G . .
H32 H 1.1708 0.7649 0.9904 0.031 Uiso 1 1 calc R . .
C33 C 1.23931(9) 0.78281(11) 1.07727(11) 0.0298(6) Uani 1 1 d G . .
H33 H 1.2970 0.7452 1.0725 0.036 Uiso 1 1 calc R . .
C34 C 1.22986(11) 0.82612(12) 1.13300(10) 0.0321(7) Uani 1 1 d G . .
H34 H 1.2811 0.8181 1.1663 0.039 Uiso 1 1 calc R . .
C35 C 1.14540(12) 0.88117(12) 1.13998(10) 0.0337(7) Uani 1 1 d G . .
H35 H 1.1389 0.9108 1.1781 0.040 Uiso 1 1 calc R . .
C36 C 1.07038(10) 0.89292(11) 1.09124(11) 0.0292(6) Uani 1 1 d G . .
H36 H 1.0127 0.9305 1.0960 0.035 Uiso 1 1 calc R . .
C37 C 0.72571(9) 0.88952(11) 1.00751(10) 0.0221(5) Uani 1 1 d G . .
C42 C 0.65905(11) 0.83733(10) 1.00761(10) 0.0242(6) Uani 1 1 d G . .
H42 H 0.6759 0.7939 0.9827 0.029 Uiso 1 1 calc R . .
C41 C 0.56782(10) 0.84871(11) 1.04410(11) 0.0281(6) Uani 1 1 d G . .
H41 H 0.5223 0.8130 1.0442 0.034 Uiso 1 1 calc R . .
C40 C 0.54324(9) 0.91228(12) 1.08049(11) 0.0317(6) Uani 1 1 d G . .
H40 H 0.4809 0.9201 1.1054 0.038 Uiso 1 1 calc R . .
C39 C 0.60990(12) 0.96448(11) 1.08039(11) 0.0338(7) Uani 1 1 d G . .
H39 H 0.5931 1.0079 1.1053 0.041 Uiso 1 1 calc R . .
C38 C 0.70114(10) 0.95310(11) 1.04390(11) 0.0295(6) Uani 1 1 d G . .
H38 H 0.7467 0.9888 1.0438 0.035 Uiso 1 1 calc R . .
C43 C 0.73780(18) 0.57226(17) 0.72629(15) 0.0220(5) Uani 1 1 d . . .
C44 C 0.73665(18) 0.48216(17) 0.76043(15) 0.0222(5) Uani 1 1 d . . .
C45 C 0.80988(19) 0.42475(17) 0.73828(16) 0.0269(6) Uani 1 1 d . . .
H45 H 0.8079 0.3641 0.7612 0.032 Uiso 1 1 calc R . .
C46 C 0.8858(2) 0.45301(18) 0.68389(17) 0.0291(6) Uani 1 1 d . . .
C47 C 0.8848(2) 0.54284(18) 0.64943(18) 0.0320(7) Uani 1 1 d . . .
H47 H 0.9357 0.5640 0.6121 0.038 Uiso 1 1 calc R . .
C48 C 0.81140(19) 0.60231(17) 0.66821(17) 0.0266(6) Uani 1 1 d . . .
C49 C 0.65529(11) 0.44518(11) 0.81570(9) 0.0229(6) Uani 1 1 d G . .
C50 C 0.62876(13) 0.46240(11) 0.88723(10) 0.0303(6) Uani 1 1 d G . .
H50 H 0.6619 0.4993 0.9019 0.036 Uiso 1 1 calc R . .
C51 C 0.55378(14) 0.42562(12) 0.93726(9) 0.0371(7) Uani 1 1 d G . .
H51 H 0.5357 0.4374 0.9862 0.044 Uiso 1 1 calc R . .
C52 C 0.50534(11) 0.37162(12) 0.91576(10) 0.0366(7) Uani 1 1 d G . .
H52 H 0.4541 0.3465 0.9499 0.044 Uiso 1 1 calc R . .
C53 C 0.53187(12) 0.35440(11) 0.84422(11) 0.0329(7) Uani 1 1 d G . .
H53 H 0.4988 0.3175 0.8295 0.040 Uiso 1 1 calc R . .
C54 C 0.60685(12) 0.39118(11) 0.79419(8) 0.0270(6) Uani 1 1 d G . .
H54 H 0.6250 0.3794 0.7453 0.032 Uiso 1 1 calc R . .
C55 C 0.96231(13) 0.38840(11) 0.66006(12) 0.0328(7) Uani 1 1 d G . .
C56 C 0.96164(16) 0.29979(12) 0.69846(15) 0.0727(14) Uani 1 1 d G . .
H56 H 0.9155 0.2802 0.7413 0.087 Uiso 1 1 calc R . .
C57 C 1.02850(18) 0.23986(9) 0.67421(17) 0.0789(15) Uani 1 1 d G . .
H57 H 1.0280 0.1793 0.7005 0.095 Uiso 1 1 calc R . .
C58 C 1.09603(15) 0.26853(12) 0.61156(15) 0.0514(9) Uani 1 1 d G . .
H58 H 1.1417 0.2276 0.5950 0.062 Uiso 1 1 calc R . .
C59 C 1.09671(14) 0.35714(13) 0.57316(11) 0.0440(8) Uani 1 1 d G . .
H59 H 1.1429 0.3767 0.5303 0.053 Uiso 1 1 calc R . .
C60 C 1.02985(15) 0.41707(9) 0.59741(11) 0.0363(7) Uani 1 1 d G . .
H60 H 1.0303 0.4776 0.5712 0.044 Uiso 1 1 calc R . .
C61 C 0.80399(13) 0.69696(9) 0.61688(11) 0.0281(6) Uani 1 1 d G . .
C62 C 0.72376(11) 0.73412(11) 0.57154(11) 0.0330(7) Uani 1 1 d G . .
H62 H 0.6752 0.7003 0.5742 0.040 Uiso 1 1 calc R . .
C63 C 0.71458(13) 0.82075(11) 0.52232(11) 0.0395(8) Uani 1 1 d G . .
H63 H 0.6597 0.8461 0.4913 0.047 Uiso 1 1 calc R . .
C64 C 0.78563(16) 0.87021(9) 0.51845(12) 0.0475(9) Uani 1 1 d G . .
H64 H 0.7794 0.9294 0.4848 0.057 Uiso 1 1 calc R . .
C65 C 0.86587(15) 0.83305(11) 0.56380(14) 0.0549(10) Uani 1 1 d G . .
H65 H 0.9144 0.8669 0.5612 0.066 Uiso 1 1 calc R . .
C66 C 0.87504(12) 0.74642(12) 0.61301(12) 0.0417(8) Uani 1 1 d G . .
H66 H 0.9299 0.7210 0.6440 0.050 Uiso 1 1 calc R . .
N1 N 0.72484(14) 0.84174(13) 0.81760(12) 0.0183(4) Uani 1 1 d . . .
N2 N 0.67325(14) 0.70401(13) 0.76272(12) 0.0187(4) Uani 1 1 d . . .
Cl1 Cl 0.93466(5) 0.66602(5) 0.81660(5) 0.0456(2) Uani 1 1 d . . .
Cl2 Cl 0.72123(5) 0.62925(5) 0.96232(4) 0.03306(17) Uani 1 1 d . . .
Fe1 Fe 0.77541(2) 0.71035(2) 0.83602(2) 0.01979(10) Uani 1 1 d . . .
C71 C 0.080(3) 0.452(3) 0.8221(12) 0.040(2) Uani 0.366(3) 1 d PD A 1
H71A H 0.0424 0.5090 0.8188 0.048 Uiso 0.366(3) 1 calc PR A 1
H71B H 0.0507 0.4279 0.7880 0.048 Uiso 0.366(3) 1 calc PR A 1
C72 C 0.0740(7) 0.3910(8) 0.9091(8) 0.0366(13) Uani 0.366(3) 1 d PD A 1
H72A H 0.1209 0.3373 0.9156 0.044 Uiso 0.366(3) 1 calc PR A 1
H72B H 0.0901 0.4198 0.9454 0.044 Uiso 0.366(3) 1 calc PR A 1
C73 C -0.0268(6) 0.3677(6) 0.9317(6) 0.0374(11) Uani 0.366(3) 1 d PD A 1
H73A H -0.0440 0.3441 0.8917 0.045 Uiso 0.366(3) 1 calc PR A 1
H73B H -0.0260 0.3207 0.9846 0.045 Uiso 0.366(3) 1 calc PR A 1
C74 C -0.1036(7) 0.4408(7) 0.9364(7) 0.0478(12) Uani 0.366(3) 1 d PD A 1
H74A H -0.1656 0.4196 0.9513 0.072 Uiso 0.366(3) 1 calc PR A 1
H74B H -0.1068 0.4871 0.8839 0.072 Uiso 0.366(3) 1 calc PR A 1
H74C H -0.0888 0.4637 0.9771 0.072 Uiso 0.366(3) 1 calc PR A 1
C75 C 0.2477(3) 0.3776(3) 0.8112(3) 0.0645(10) Uani 0.366(3) 1 d PDU A 1
H75A H 0.3138 0.3920 0.7986 0.077 Uiso 0.366(3) 1 calc PR A 1
H75B H 0.2401 0.3543 0.8707 0.077 Uiso 0.366(3) 1 calc PR A 1
C76 C 0.2491(10) 0.3007(9) 0.7842(9) 0.0760(14) Uani 0.366(3) 1 d PDU A 1
H76A H 0.1894 0.3098 0.7564 0.091 Uiso 0.366(3) 1 calc PR A 1
H76B H 0.2470 0.2486 0.8329 0.091 Uiso 0.366(3) 1 calc PR A 1
C77 C 0.3373(10) 0.2793(8) 0.7263(8) 0.0918(17) Uani 0.366(3) 1 d PDU A 1
H77A H 0.3347 0.3212 0.6707 0.110 Uiso 0.366(3) 1 calc PR A 1
H77B H 0.4004 0.2739 0.7479 0.110 Uiso 0.366(3) 1 calc PR A 1
C78 C 0.3101(16) 0.1890(10) 0.7333(10) 0.104(2) Uani 0.366(3) 1 d PDU A 1
H78A H 0.3569 0.1617 0.7008 0.156 Uiso 0.366(3) 1 calc PR A 1
H78B H 0.2458 0.1978 0.7137 0.156 Uiso 0.366(3) 1 calc PR A 1
H78C H 0.3106 0.1512 0.7897 0.156 Uiso 0.366(3) 1 calc PR A 1
C79 C 0.188(2) 0.5292(12) 0.7008(16) 0.048(2) Uani 0.366(3) 1 d PD A 1
H79A H 0.2558 0.5361 0.6853 0.057 Uiso 0.366(3) 1 calc PR A 1
H79B H 0.1668 0.5019 0.6651 0.057 Uiso 0.366(3) 1 calc PR A 1
C80 C 0.1298(10) 0.6190(9) 0.6834(7) 0.0501(16) Uani 0.366(3) 1 d P A 1
H80A H 0.1456 0.6470 0.7205 0.060 Uiso 0.366(3) 1 calc PR A 1
H80B H 0.0603 0.6152 0.6909 0.060 Uiso 0.366(3) 1 calc PR A 1
C81 C 0.1559(11) 0.6739(9) 0.5934(7) 0.0759(19) Uani 0.366(3) 1 d P A 1
H81A H 0.1281 0.7354 0.5848 0.091 Uiso 0.366(3) 1 calc PR A 1
H81B H 0.2266 0.6710 0.5866 0.091 Uiso 0.366(3) 1 calc PR A 1
C82 C 0.1258(12) 0.6497(11) 0.5327(9) 0.087(2) Uani 0.366(3) 1 d P A 1
H82A H 0.1462 0.6884 0.4799 0.130 Uiso 0.366(3) 1 calc PR A 1
H82B H 0.0556 0.6542 0.5370 0.130 Uiso 0.366(3) 1 calc PR A 1
H82C H 0.1545 0.5896 0.5387 0.130 Uiso 0.366(3) 1 calc PR A 1
C83 C 0.212(9) 0.518(11) 0.833(9) 0.036(2) Uani 0.366(3) 1 d PD A 1
H83A H 0.2104 0.4831 0.8904 0.043 Uiso 0.366(3) 1 calc PR A 1
H83B H 0.1620 0.5698 0.8261 0.043 Uiso 0.366(3) 1 calc PR A 1
C84 C 0.309(7) 0.552(4) 0.813(4) 0.0432(16) Uani 0.366(3) 1 d PD A 1
H84A H 0.3096 0.5943 0.7574 0.052 Uiso 0.366(3) 1 calc PR A 1
H84B H 0.3608 0.5025 0.8142 0.052 Uiso 0.366(3) 1 calc PR A 1
C85 C 0.327(4) 0.595(3) 0.872(4) 0.042(3) Uani 0.366(3) 1 d PD A 1
H85A H 0.3179 0.5541 0.9280 0.051 Uiso 0.366(3) 1 calc PR A 1
H85B H 0.3940 0.6059 0.8642 0.051 Uiso 0.366(3) 1 calc PR A 1
C86 C 0.259(3) 0.679(2) 0.8629(15) 0.061(3) Uani 0.366(3) 1 d PD A 1
H86A H 0.2733 0.7047 0.9021 0.091 Uiso 0.366(3) 1 calc PR A 1
H86B H 0.1928 0.6682 0.8720 0.091 Uiso 0.366(3) 1 calc PR A 1
H86C H 0.2688 0.7200 0.8083 0.091 Uiso 0.366(3) 1 calc PR A 1
N11 N 0.183(2) 0.4653(15) 0.788(2) 0.0400(7) Uani 0.366(3) 1 d PD A 1
C71A C 0.0762(14) 0.4524(15) 0.8080(6) 0.040(2) Uani 0.634(3) 1 d PD A 2
H71C H 0.0362 0.5088 0.7815 0.048 Uiso 0.634(3) 1 calc PR A 2
H71D H 0.0640 0.4105 0.7830 0.048 Uiso 0.634(3) 1 calc PR A 2
C72A C 0.0433(4) 0.4205(4) 0.8963(4) 0.0366(13) Uani 0.634(3) 1 d PD A 2
H72C H 0.0558 0.4613 0.9225 0.044 Uiso 0.634(3) 1 calc PR A 2
H72D H 0.0804 0.3628 0.9232 0.044 Uiso 0.634(3) 1 calc PR A 2
C73A C -0.0635(4) 0.4138(4) 0.9063(3) 0.0374(11) Uani 0.634(3) 1 d PD A 2
H73C H -0.0743 0.3658 0.8886 0.045 Uiso 0.634(3) 1 calc PR A 2
H73D H -0.0994 0.4685 0.8715 0.045 Uiso 0.634(3) 1 calc PR A 2
C74A C -0.1014(4) 0.3972(4) 0.9934(3) 0.0478(12) Uani 0.634(3) 1 d PD A 2
H74D H -0.1701 0.3932 0.9978 0.072 Uiso 0.634(3) 1 calc PR A 2
H74E H -0.0918 0.4452 1.0107 0.072 Uiso 0.634(3) 1 calc PR A 2
H74F H -0.0668 0.3426 1.0278 0.072 Uiso 0.634(3) 1 calc PR A 2
C75A C 0.2477(3) 0.3776(3) 0.8112(3) 0.0645(10) Uani 0.634(3) 1 d PDU A 2
H75C H 0.2478 0.3498 0.8704 0.077 Uiso 0.634(3) 1 calc PR A 2
H75D H 0.3141 0.3870 0.7906 0.077 Uiso 0.634(3) 1 calc PR A 2
C76A C 0.2132(6) 0.3178(5) 0.7736(5) 0.0760(14) Uani 0.634(3) 1 d PDU A 2
H76C H 0.1584 0.2911 0.8063 0.091 Uiso 0.634(3) 1 calc PR A 2
H76D H 0.1931 0.3508 0.7183 0.091 Uiso 0.634(3) 1 calc PR A 2
C77A C 0.2998(7) 0.2480(5) 0.7727(5) 0.0918(17) Uani 0.634(3) 1 d PDU A 2
H77C H 0.3546 0.2665 0.7891 0.110 Uiso 0.634(3) 1 calc PR A 2
H77D H 0.2861 0.1945 0.8167 0.110 Uiso 0.634(3) 1 calc PR A 2
C78A C 0.3361(9) 0.2208(7) 0.7018(5) 0.104(2) Uani 0.634(3) 1 d PDU A 2
H78D H 0.3921 0.1753 0.7161 0.156 Uiso 0.634(3) 1 calc PR A 2
H78E H 0.3548 0.2710 0.6574 0.156 Uiso 0.634(3) 1 calc PR A 2
H78F H 0.2855 0.1983 0.6851 0.156 Uiso 0.634(3) 1 calc PR A 2
C79A C 0.1958(11) 0.4992(6) 0.6982(8) 0.048(2) Uani 0.634(3) 1 d PD A 2
H79C H 0.2656 0.4958 0.6835 0.057 Uiso 0.634(3) 1 calc PR A 2
H79D H 0.1706 0.4604 0.6761 0.057 Uiso 0.634(3) 1 calc PR A 2
C80A C 0.1477(5) 0.5924(5) 0.6577(4) 0.0501(16) Uani 0.634(3) 1 d P A 2
H80C H 0.1677 0.6320 0.6817 0.060 Uiso 0.634(3) 1 calc PR A 2
H80D H 0.0770 0.5959 0.6650 0.060 Uiso 0.634(3) 1 calc PR A 2
C81A C 0.1789(7) 0.6182(5) 0.5681(4) 0.0759(19) Uani 0.634(3) 1 d P A 2
H81C H 0.1620 0.5761 0.5454 0.091 Uiso 0.634(3) 1 calc PR A 2
H81D H 0.2495 0.6162 0.5614 0.091 Uiso 0.634(3) 1 calc PR A 2
C82A C 0.1295(6) 0.7111(6) 0.5213(5) 0.087(2) Uani 0.634(3) 1 d P A 2
H82D H 0.1506 0.7261 0.4642 0.130 Uiso 0.634(3) 1 calc PR A 2
H82E H 0.1471 0.7530 0.5431 0.130 Uiso 0.634(3) 1 calc PR A 2
H82F H 0.0596 0.7129 0.5271 0.130 Uiso 0.634(3) 1 calc PR A 2
C83A C 0.208(5) 0.518(6) 0.836(5) 0.036(2) Uani 0.634(3) 1 d PD A 2
H83C H 0.2066 0.4835 0.8944 0.043 Uiso 0.634(3) 1 calc PR A 2
H83D H 0.1596 0.5705 0.8285 0.043 Uiso 0.634(3) 1 calc PR A 2
C84A C 0.307(4) 0.546(2) 0.811(3) 0.0432(16) Uani 0.634(3) 1 d PD A 2
H84C H 0.3575 0.4940 0.8223 0.052 Uiso 0.634(3) 1 calc PR A 2
H84D H 0.3111 0.5787 0.7529 0.052 Uiso 0.634(3) 1 calc PR A 2
C85A C 0.324(2) 0.6031(14) 0.8583(19) 0.042(3) Uani 0.634(3) 1 d PD A 2
H85C H 0.3113 0.5730 0.9165 0.051 Uiso 0.634(3) 1 calc PR A 2
H85D H 0.3927 0.6113 0.8501 0.051 Uiso 0.634(3) 1 calc PR A 2
C86A C 0.2619(14) 0.6916(11) 0.8335(7) 0.061(3) Uani 0.634(3) 1 d PD A 2
H86D H 0.2759 0.7255 0.8656 0.091 Uiso 0.634(3) 1 calc PR A 2
H86E H 0.1941 0.6841 0.8427 0.091 Uiso 0.634(3) 1 calc PR A 2
H86F H 0.2755 0.7224 0.7763 0.091 Uiso 0.634(3) 1 calc PR A 2
N11A N 0.1817(13) 0.4645(9) 0.7904(11) 0.0400(7) Uani 0.634(3) 1 d PD A 2
C1S C 0.5678(6) 0.5183(6) 0.4418(5) 0.057(3) Uani 0.308(2) 1 d PGU B -1
H1S H 0.6261 0.5370 0.4155 0.068 Uiso 0.308(2) 1 calc PR B -1
C6S C 0.5515(5) 0.5019(6) 0.5242(5) 0.048(2) Uani 0.308(2) 1 d PGU B -1
C5S C 0.4660(6) 0.4745(6) 0.5627(4) 0.052(3) Uani 0.308(2) 1 d PGU B -1
H5S H 0.4549 0.4633 0.6190 0.063 Uiso 0.308(2) 1 calc PR B -1
C4S C 0.3969(5) 0.4637(6) 0.5187(6) 0.057(2) Uani 0.308(2) 1 d PGU B -1
H4S H 0.3385 0.4451 0.5450 0.068 Uiso 0.308(2) 1 calc PR B -1
C3S C 0.4132(6) 0.4802(6) 0.4363(5) 0.056(3) Uani 0.308(2) 1 d PGU B -1
H3S H 0.3659 0.4728 0.4063 0.067 Uiso 0.308(2) 1 calc PR B -1
C2S C 0.4986(7) 0.5075(6) 0.3978(4) 0.066(3) Uani 0.308(2) 1 d PGU B -1
H2S H 0.5097 0.5188 0.3415 0.079 Uiso 0.308(2) 1 calc PR B -1
C7S C 0.6355(11) 0.5170(11) 0.5581(10) 0.064(3) Uani 0.308(2) 1 d PU B -1
H7SA H 0.6231 0.5052 0.6162 0.096 Uiso 0.308(2) 1 calc PR B -1
H7SB H 0.6458 0.5776 0.5321 0.096 Uiso 0.308(2) 1 calc PR B -1
H7SC H 0.6928 0.4782 0.5484 0.096 Uiso 0.308(2) 1 calc PR B -1
C1T C 0.3960(10) 0.5259(8) 0.5559(7) 0.057(3) Uani 0.192(2) 1 d PG B -2
C2T C 0.3566(11) 0.5893(6) 0.4880(8) 0.066(3) Uani 0.192(2) 1 d PG B -2
H2T H 0.3666 0.6479 0.4749 0.079 Uiso 0.192(2) 1 calc PR B -2
C3T C 0.3028(10) 0.5671(7) 0.4394(6) 0.056(3) Uani 0.192(2) 1 d PG B -2
H3T H 0.2759 0.6104 0.3930 0.067 Uiso 0.192(2) 1 calc PR B -2
C4T C 0.2883(9) 0.4813(8) 0.4586(7) 0.057(2) Uani 0.192(2) 1 d PG B -2
H4T H 0.2515 0.4661 0.4253 0.068 Uiso 0.192(2) 1 calc PR B -2
C5T C 0.3276(10) 0.4178(6) 0.5265(7) 0.052(3) Uani 0.192(2) 1 d PG B -2
H5T H 0.3177 0.3592 0.5396 0.063 Uiso 0.192(2) 1 calc PR B -2
C6T C 0.3815(10) 0.4401(7) 0.5751(6) 0.048(2) Uani 0.192(2) 1 d PG B -2
H6T H 0.4084 0.3967 0.6215 0.058 Uiso 0.192(2) 1 calc PR B -2
C7T C 0.4519(16) 0.5494(16) 0.6063(14) 0.064(3) Uani 0.192(2) 1 d P B -2
H7TA H 0.4743 0.4975 0.6512 0.096 Uiso 0.192(2) 1 calc PR B -2
H7TB H 0.4120 0.5925 0.6274 0.096 Uiso 0.192(2) 1 calc PR B -2
H7TC H 0.5074 0.5741 0.5744 0.096 Uiso 0.192(2) 1 calc PR B -2
C11S C 0.4093(7) 0.7398(5) 0.4732(5) 0.075(2) Uani 0.522(8) 1 d PGU C -3
H11S H 0.4456 0.6873 0.4689 0.090 Uiso 0.522(8) 1 calc PR C -3
C12S C 0.4093(6) 0.7598(6) 0.5433(4) 0.081(2) Uani 0.522(8) 1 d PGU C -3
H12S H 0.4455 0.7209 0.5868 0.097 Uiso 0.522(8) 1 calc PR C -3
C13S C 0.3561(7) 0.8366(6) 0.5496(5) 0.0723(18) Uani 0.522(8) 1 d PGU C -3
H13S H 0.3561 0.8502 0.5974 0.087 Uiso 0.522(8) 1 calc PR C -3
C14S C 0.3031(7) 0.8934(5) 0.4858(7) 0.059(2) Uani 0.522(8) 1 d PGU C -3
H14S H 0.2668 0.9459 0.4901 0.070 Uiso 0.522(8) 1 calc PR C -3
C15S C 0.3031(7) 0.8734(5) 0.4158(6) 0.0506(16) Uani 0.522(8) 1 d PGU C -3
H15S H 0.2669 0.9123 0.3723 0.061 Uiso 0.522(8) 1 calc PR C -3
C16S C 0.3562(7) 0.7966(6) 0.4095(5) 0.060(2) Uani 0.522(8) 1 d PGU C -3
C17S C 0.3598(13) 0.7692(18) 0.3363(14) 0.096(5) Uani 0.522(8) 1 d PU C -3
H17D H 0.4015 0.7131 0.3453 0.144 Uiso 0.522(8) 1 calc PR C -3
H17E H 0.3852 0.8131 0.2893 0.144 Uiso 0.522(8) 1 calc PR C -3
H17F H 0.2949 0.7636 0.3268 0.144 Uiso 0.522(8) 1 calc PR C -3
C11T C 0.4525(6) 0.7781(6) 0.4584(5) 0.075(2) Uani 0.478(8) 1 d PG C -4
H11T H 0.5107 0.7413 0.4531 0.090 Uiso 0.478(8) 1 calc PR C -4
C12T C 0.4334(7) 0.8044(7) 0.5258(5) 0.081(2) Uani 0.478(8) 1 d PG C -4
H12T H 0.4785 0.7856 0.5665 0.097 Uiso 0.478(8) 1 calc PR C -4
C13T C 0.3483(7) 0.8583(7) 0.5337(7) 0.0723(18) Uani 0.478(8) 1 d PG C -4
H13T H 0.3352 0.8763 0.5798 0.087 Uiso 0.478(8) 1 calc PR C -4
C14T C 0.2823(6) 0.8859(7) 0.4742(8) 0.059(2) Uani 0.478(8) 1 d PG C -4
H14T H 0.2241 0.9227 0.4796 0.070 Uiso 0.478(8) 1 calc PR C -4
C15T C 0.3015(7) 0.8596(7) 0.4068(7) 0.0506(16) Uani 0.478(8) 1 d PG C -4
H15T H 0.2564 0.8784 0.3662 0.061 Uiso 0.478(8) 1 calc PR C -4
C16T C 0.3866(8) 0.8057(7) 0.3989(5) 0.060(2) Uani 0.478(8) 1 d PG C -4
C17T C 0.4034(14) 0.782(2) 0.3225(15) 0.096(5) Uani 0.478(8) 1 d P C -4
H17G H 0.4653 0.7441 0.3236 0.144 Uiso 0.478(8) 1 calc PR C -4
H17H H 0.4041 0.8351 0.2756 0.144 Uiso 0.478(8) 1 calc PR C -4
H17I H 0.3518 0.7516 0.3188 0.144 Uiso 0.478(8) 1 calc PR C -4

loop_
_atom_site_aniso_label
_atom_site_aniso_U_11
_atom_site_aniso_U_22
_atom_site_aniso_U_33
_atom_site_aniso_U_23
_atom_site_aniso_U_13
_atom_site_aniso_U_12
C1 0.0176(12) 0.0205(13) 0.0148(12) -0.0045(10) -0.0006(9) -0.0014(10)
C2 0.0152(12) 0.0219(13) 0.0170(12) -0.0058(10) -0.0013(9) -0.0002(10)
C3 0.0173(12) 0.0215(13) 0.0249(13) -0.0089(11) -0.0009(10) -0.0004(10)
C4 0.0224(13) 0.0200(13) 0.0292(14) -0.0110(11) -0.0023(11) -0.0028(11)
C5 0.0172(12) 0.0227(13) 0.0202(12) -0.0072(10) 0.0003(10) -0.0043(10)
C6 0.0178(12) 0.0220(13) 0.0169(12) -0.0041(10) -0.0016(9) -0.0020(10)
C7 0.0189(13) 0.0232(14) 0.0254(13) -0.0078(11) -0.0051(10) -0.0003(11)
C8 0.0226(13) 0.0231(14) 0.0291(14) -0.0113(11) -0.0046(11) -0.0041(11)
C9 0.0231(13) 0.0183(13) 0.0176(12) -0.0028(10) -0.0015(10) -0.0014(10)
C10 0.0176(12) 0.0167(12) 0.0227(13) -0.0093(10) -0.0046(10) -0.0010(10)
C11 0.0258(14) 0.0247(14) 0.0234(13) -0.0050(11) -0.0052(11) -0.0030(11)
C12 0.0271(15) 0.0241(14) 0.0325(15) -0.0003(12) -0.0116(12) -0.0001(12)
C13 0.0184(13) 0.0230(14) 0.0441(17) -0.0115(13) -0.0080(12) -0.0012(11)
C14 0.0177(13) 0.0241(14) 0.0338(15) -0.0123(12) 0.0010(11) -0.0056(11)
C15 0.0185(13) 0.0194(13) 0.0251(13) -0.0097(11) -0.0037(10) -0.0027(10)
C16 0.0358(17) 0.049(2) 0.0239(15) -0.0006(14) -0.0017(12) -0.0044(15)
C17 0.0227(15) 0.0314(17) 0.067(2) -0.0086(16) -0.0094(15) 0.0034(13)
C18 0.0241(14) 0.0356(16) 0.0232(14) -0.0047(12) 0.0000(11) -0.0044(12)
C19 0.0195(13) 0.0171(12) 0.0236(13) -0.0062(10) -0.0033(10) -0.0022(10)
C20 0.0199(13) 0.0207(13) 0.0236(13) -0.0061(11) -0.0022(10) -0.0018(10)
C21 0.0175(13) 0.0259(14) 0.0265(14) -0.0067(11) -0.0026(10) -0.0020(11)
C22 0.0212(13) 0.0219(13) 0.0251(14) -0.0057(11) -0.0052(10) -0.0033(11)
C23 0.0243(14) 0.0274(14) 0.0208(13) -0.0085(11) -0.0013(10) -0.0045(11)
C24 0.0205(13) 0.0206(13) 0.0241(13) -0.0069(11) -0.0009(10) -0.0029(10)
C25 0.0191(13) 0.0291(14) 0.0246(14) -0.0077(11) -0.0021(10) -0.0072(11)
C30 0.0231(14) 0.0373(17) 0.0302(15) -0.0096(13) -0.0009(11) -0.0018(12)
C29 0.0255(15) 0.053(2) 0.0346(16) -0.0173(15) 0.0046(12) -0.0029(14)
C28 0.0317(16) 0.058(2) 0.0242(15) -0.0124(14) 0.0035(12) -0.0133(15)
C27 0.0346(16) 0.0419(18) 0.0259(15) -0.0033(13) -0.0073(12) -0.0056(14)
C26 0.0249(14) 0.0364(16) 0.0253(14) -0.0105(12) -0.0047(11) -0.0036(12)
C31 0.0227(13) 0.0243(14) 0.0225(13) -0.0027(11) -0.0036(10) -0.0072(11)
C32 0.0253(14) 0.0270(14) 0.0258(14) -0.0068(11) -0.0043(11) -0.0050(11)
C33 0.0226(14) 0.0299(15) 0.0323(15) -0.0031(12) -0.0053(11) -0.0044(12)
C34 0.0287(15) 0.0363(16) 0.0313(15) -0.0045(13) -0.0128(12) -0.0117(13)
C35 0.0371(17) 0.0369(17) 0.0322(16) -0.0135(13) -0.0078(13) -0.0107(14)
C36 0.0282(15) 0.0271(15) 0.0325(15) -0.0094(12) -0.0051(12) -0.0036(12)
C37 0.0199(13) 0.0251(14) 0.0209(13) -0.0077(11) -0.0035(10) -0.0009(11)
C42 0.0262(14) 0.0270(14) 0.0215(13) -0.0104(11) -0.0008(11) -0.0048(11)
C41 0.0251(14) 0.0350(16) 0.0270(14) -0.0113(12) 0.0023(11) -0.0119(12)
C40 0.0231(14) 0.0402(17) 0.0345(16) -0.0179(14) 0.0044(12) -0.0040(12)
C39 0.0302(16) 0.0368(17) 0.0419(17) -0.0252(14) 0.0018(13) -0.0020(13)
C38 0.0265(14) 0.0325(16) 0.0355(16) -0.0181(13) -0.0027(12) -0.0051(12)
C43 0.0219(13) 0.0208(13) 0.0230(13) -0.0077(11) -0.0040(10) 0.0007(11)
C44 0.0233(13) 0.0216(13) 0.0213(13) -0.0069(11) -0.0026(10) -0.0015(11)
C45 0.0288(15) 0.0181(13) 0.0300(15) -0.0049(11) -0.0041(11) 0.0011(11)
C46 0.0266(14) 0.0230(14) 0.0318(15) -0.0059(12) 0.0004(12) 0.0035(11)
C47 0.0256(15) 0.0243(15) 0.0376(16) -0.0038(12) 0.0072(12) -0.0008(12)
C48 0.0251(14) 0.0201(14) 0.0310(15) -0.0063(11) -0.0011(11) 0.0010(11)
C49 0.0241(13) 0.0169(13) 0.0247(13) -0.0050(11) -0.0033(11) 0.0024(10)
C50 0.0415(17) 0.0209(14) 0.0273(15) -0.0087(12) 0.0000(12) -0.0014(12)
C51 0.0478(19) 0.0250(15) 0.0296(15) -0.0073(12) 0.0092(13) 0.0060(14)
C52 0.0246(15) 0.0282(16) 0.0421(18) 0.0020(13) 0.0046(13) 0.0021(12)
C53 0.0237(14) 0.0281(15) 0.0422(17) -0.0045(13) -0.0064(12) -0.0030(12)
C54 0.0265(14) 0.0242(14) 0.0287(14) -0.0078(12) -0.0062(11) 0.0014(11)
C55 0.0266(15) 0.0245(15) 0.0420(17) -0.0086(13) -0.0012(13) 0.0044(12)
C56 0.048(2) 0.0264(19) 0.117(4) -0.008(2) 0.032(2) 0.0076(16)
C57 0.049(2) 0.0281(19) 0.134(4) -0.013(2) 0.028(3) 0.0110(17)
C58 0.046(2) 0.040(2) 0.068(2) -0.0279(18) -0.0072(18) 0.0178(16)
C59 0.050(2) 0.044(2) 0.0308(16) -0.0146(15) 0.0000(14) 0.0128(16)
C60 0.0449(18) 0.0278(16) 0.0297(15) -0.0083(13) 0.0021(13) 0.0059(13)
C61 0.0311(15) 0.0201(14) 0.0279(14) -0.0062(11) 0.0056(12) 0.0011(11)
C62 0.0314(16) 0.0305(16) 0.0302(15) -0.0055(13) 0.0050(12) -0.0007(13)
C63 0.0469(19) 0.0314(17) 0.0290(16) -0.0023(13) -0.0029(14) 0.0075(14)
C64 0.076(3) 0.0179(15) 0.0427(19) -0.0033(14) -0.0098(17) -0.0009(16)
C65 0.074(3) 0.0277(18) 0.060(2) -0.0005(16) -0.020(2) -0.0182(17)
C66 0.0471(19) 0.0264(16) 0.0469(19) -0.0026(14) -0.0112(15) -0.0074(14)
N1 0.0151(10) 0.0215(11) 0.0179(10) -0.0072(9) -0.0003(8) -0.0009(8)
N2 0.0175(10) 0.0188(11) 0.0193(10) -0.0063(9) -0.0015(8) -0.0013(8)
Cl1 0.0195(4) 0.0398(4) 0.0617(5) -0.0009(4) -0.0007(3) 0.0026(3)
Cl2 0.0446(4) 0.0290(4) 0.0215(3) -0.0053(3) 0.0021(3) -0.0042(3)
Fe1 0.01742(19) 0.0199(2) 0.02068(19) -0.00580(15) -0.00323(14) 0.00013(14)
C71 0.044(2) 0.046(2) 0.036(4) -0.016(4) -0.003(4) -0.0140(19)
C72 0.036(4) 0.032(4) 0.040(3) -0.010(3) -0.007(3) -0.004(3)
C73 0.040(3) 0.031(3) 0.039(3) -0.007(2) -0.003(2) -0.009(2)
C74 0.049(3) 0.049(3) 0.051(3) -0.024(2) 0.011(3) -0.014(3)
C75 0.066(2) 0.064(2) 0.069(2) -0.0408(19) -0.0161(19) 0.0188(19)
C76 0.099(4) 0.068(3) 0.067(3) -0.038(2) -0.045(3) 0.030(3)
C77 0.130(4) 0.081(3) 0.058(3) -0.038(3) -0.046(3) 0.058(3)
C78 0.133(6) 0.105(5) 0.062(5) -0.033(4) -0.029(5) 0.037(4)
C79 0.063(4) 0.055(8) 0.029(2) -0.013(5) -0.001(2) -0.023(6)
C80 0.057(4) 0.059(5) 0.030(4) -0.005(2) -0.011(3) -0.011(3)
C81 0.117(6) 0.065(4) 0.044(3) -0.005(3) -0.016(4) -0.030(4)
C82 0.092(5) 0.093(6) 0.053(4) 0.013(5) -0.013(3) -0.027(6)
C83 0.030(5) 0.0305(19) 0.038(7) -0.006(5) 0.002(4) 0.001(4)
C84 0.025(2) 0.046(4) 0.043(2) 0.001(2) 0.0004(17) 0.001(3)
C85 0.025(2) 0.040(4) 0.054(11) -0.002(6) -0.004(5) -0.008(3)
C86 0.041(2) 0.034(5) 0.096(10) -0.002(7) -0.005(8) -0.012(3)
N11 0.0383(15) 0.0465(16) 0.0309(18) -0.0103(13) -0.0003(12) -0.0018(13)
C71A 0.044(2) 0.046(2) 0.036(4) -0.016(4) -0.003(4) -0.0140(19)
C72A 0.036(4) 0.032(4) 0.040(3) -0.010(3) -0.007(3) -0.004(3)
C73A 0.040(3) 0.031(3) 0.039(3) -0.007(2) -0.003(2) -0.009(2)
C74A 0.049(3) 0.049(3) 0.051(3) -0.024(2) 0.011(3) -0.014(3)
C75A 0.066(2) 0.064(2) 0.069(2) -0.0408(19) -0.0161(19) 0.0188(19)
C76A 0.099(4) 0.068(3) 0.067(3) -0.038(2) -0.045(3) 0.030(3)
C77A 0.130(4) 0.081(3) 0.058(3) -0.038(3) -0.046(3) 0.058(3)
C78A 0.133(6) 0.105(5) 0.062(5) -0.033(4) -0.029(5) 0.037(4)
C79A 0.063(4) 0.055(8) 0.029(2) -0.013(5) -0.001(2) -0.023(6)
C80A 0.057(4) 0.059(5) 0.030(4) -0.005(2) -0.011(3) -0.011(3)
C81A 0.117(6) 0.065(4) 0.044(3) -0.005(3) -0.016(4) -0.030(4)
C82A 0.092(5) 0.093(6) 0.053(4) 0.013(5) -0.013(3) -0.027(6)
C83A 0.030(5) 0.0305(19) 0.038(7) -0.006(5) 0.002(4) 0.001(4)
C84A 0.025(2) 0.046(4) 0.043(2) 0.001(2) 0.0004(17) 0.001(3)
C85A 0.025(2) 0.040(4) 0.054(11) -0.002(6) -0.004(5) -0.008(3)
C86A 0.041(2) 0.034(5) 0.096(10) -0.002(7) -0.005(8) -0.012(3)
N11A 0.0383(15) 0.0465(16) 0.0309(18) -0.0103(13) -0.0003(12) -0.0018(13)
C1S 0.084(9) 0.038(9) 0.040(4) -0.007(6) -0.012(5) 0.005(7)
C6S 0.067(6) 0.032(5) 0.042(5) -0.017(4) -0.005(4) 0.016(4)
C5S 0.060(6) 0.044(7) 0.057(6) -0.025(5) -0.019(4) 0.011(5)
C4S 0.059(6) 0.050(6) 0.067(6) -0.035(6) -0.015(5) 0.014(5)
C3S 0.068(7) 0.047(6) 0.053(6) -0.024(5) -0.024(5) 0.016(5)
C2S 0.091(8) 0.046(6) 0.057(6) -0.016(5) -0.017(5) -0.001(6)
C7S 0.064(7) 0.075(9) 0.068(7) -0.043(7) -0.003(6) -0.011(7)
C1T 0.084(9) 0.038(9) 0.040(4) -0.007(6) -0.012(5) 0.005(7)
C2T 0.091(8) 0.046(6) 0.057(6) -0.016(5) -0.017(5) -0.001(6)
C3T 0.068(7) 0.047(6) 0.053(6) -0.024(5) -0.024(5) 0.016(5)
C4T 0.059(6) 0.050(6) 0.067(6) -0.035(6) -0.015(5) 0.014(5)
C5T 0.060(6) 0.044(7) 0.057(6) -0.025(5) -0.019(4) 0.011(5)
C6T 0.067(6) 0.032(5) 0.042(5) -0.017(4) -0.005(4) 0.016(4)
C7T 0.064(7) 0.075(9) 0.068(7) -0.043(7) -0.003(6) -0.011(7)
C11S 0.085(5) 0.074(5) 0.059(4) -0.026(4) -0.029(4) 0.031(4)
C12S 0.099(5) 0.088(6) 0.049(4) -0.017(4) -0.032(3) 0.004(4)
C13S 0.077(3) 0.098(5) 0.060(4) -0.045(4) 0.002(3) -0.026(3)
C14S 0.042(4) 0.066(3) 0.094(4) -0.056(3) 0.004(3) -0.021(3)
C15S 0.048(2) 0.045(3) 0.065(3) -0.027(3) -0.012(2) 0.002(2)
C16S 0.063(5) 0.066(3) 0.051(3) -0.029(2) -0.019(3) 0.023(3)
C17S 0.122(13) 0.113(8) 0.059(7) -0.049(6) -0.019(9) 0.017(11)
C11T 0.085(5) 0.074(5) 0.059(4) -0.026(4) -0.029(4) 0.031(4)
C12T 0.099(5) 0.088(6) 0.049(4) -0.017(4) -0.032(3) 0.004(4)
C13T 0.077(3) 0.098(5) 0.060(4) -0.045(4) 0.002(3) -0.026(3)
C14T 0.042(4) 0.066(3) 0.094(4) -0.056(3) 0.004(3) -0.021(3)
C15T 0.048(2) 0.045(3) 0.065(3) -0.027(3) -0.012(2) 0.002(2)
C16T 0.063(5) 0.066(3) 0.051(3) -0.029(2) -0.019(3) 0.023(3)
C17T 0.122(13) 0.113(8) 0.059(7) -0.049(6) -0.019(9) 0.017(11)

loop_
_atom_type_symbol
_atom_type_description
_atom_type_scat_dispersion_real
_atom_type_scat_dispersion_imag
_atom_type_scat_source
C C 0.0033 0.0016 'International Tables Vol C Tables 4.2.6.8 and 6.1.1.4'
H H 0.0000 0.0000 'International Tables Vol C Tables 4.2.6.8 and 6.1.1.4'
Cl Cl 0.1484 0.1585 'International Tables Vol C Tables 4.2.6.8 and 6.1.1.4'
Fe Fe 0.3463 0.8444 'International Tables Vol C Tables 4.2.6.8 and 6.1.1.4'
N N 0.0061 0.0033 'International Tables Vol C Tables 4.2.6.8 and 6.1.1.4'

loop_
_geom_angle_atom_site_label_1
_geom_angle_atom_site_label_2
_geom_angle_atom_site_label_3
_geom_angle
C6 C1 C2 128.0(2)
C6 C1 C10 115.9(2)
C2 C1 C10 116.0(2)
C1 C2 N1 125.6(2)
C1 C2 C3 124.9(2)
N1 C2 C3 109.2(2)
C4 C3 C2 107.1(2)
C4 C3 H3 126.4
C2 C3 H3 126.4
C3 C4 C5 106.7(2)
C3 C4 H4 126.6
C5 C4 H4 126.6
N1 C5 C4 111.4(2)
N1 C5 C19 124.8(2)
C4 C5 C19 123.0(2)
N2 C6 C1 125.2(2)
N2 C6 C7 109.4(2)
C1 C6 C7 125.3(2)
C8 C7 C6 107.0(2)
C8 C7 H7 126.5
C6 C7 H7 126.5
C7 C8 C9 106.4(2)
C7 C8 H8 126.8
C9 C8 H8 126.8
N2 C9 C8 111.4(2)
N2 C9 C43 122.6(2)
C8 C9 C43 125.2(2)
C11 C10 C15 120.5(2)
C11 C10 C1 121.0(2)
C15 C10 C1 118.4(2)
C12 C11 C10 118.0(2)
C12 C11 C16 120.8(2)
C10 C11 C16 121.3(2)
C13 C12 C11 122.8(3)
C13 C12 H12 118.6
C11 C12 H12 118.6
C14 C13 C12 117.8(2)
C14 C13 C17 121.1(3)
C12 C13 C17 121.1(3)
C13 C14 C15 122.0(3)
C13 C14 H14 119.0
C15 C14 H14 119.0
C14 C15 C10 118.9(2)
C14 C15 C18 120.4(2)
C10 C15 C18 120.6(2)
C11 C16 H16A 109.5
C11 C16 H16B 109.5
H16A C16 H16B 109.5
C11 C16 H16C 109.5
H16A C16 H16C 109.5
H16B C16 H16C 109.5
C13 C17 H17A 109.5
C13 C17 H17B 109.5
H17A C17 H17B 109.5
C13 C17 H17C 109.5
H17A C17 H17C 109.5
H17B C17 H17C 109.5
C15 C18 H18A 109.5
C15 C18 H18B 109.5
H18A C18 H18B 109.5
C15 C18 H18C 109.5
H18A C18 H18C 109.5
H18B C18 H18C 109.5
C20 C19 C24 119.2(2)
C20 C19 C5 123.8(2)
C24 C19 C5 116.7(2)
C21 C20 C19 119.0(2)
C21 C20 C25 116.4(2)
C19 C20 C25 124.2(2)
C22 C21 C20 122.3(2)
C22 C21 H21 118.9
C20 C21 H21 118.9
C23 C22 C21 117.9(2)
C23 C22 C31 121.0(2)
C21 C22 C31 121.1(2)
C22 C23 C24 121.8(2)
C22 C23 H23 119.1
C24 C23 H23 119.1
C23 C24 C19 119.7(2)
C23 C24 C37 117.7(2)
C19 C24 C37 122.6(2)
C30 C25 C26 120.0
C30 C25 C20 118.98(14)
C26 C25 C20 119.99(14)
C29 C30 C25 120.0
C29 C30 H30 120.0
C25 C30 H30 120.0
C30 C29 C28 120.0
C30 C29 H29 120.0
C28 C29 H29 120.0
C27 C28 C29 120.0
C27 C28 H28 120.0
C29 C28 H28 120.0
C26 C27 C28 120.0
C26 C27 H27 120.0
C28 C27 H27 120.0
C27 C26 C25 120.0
C27 C26 H26 120.0
C25 C26 H26 120.0
C32 C31 C36 120.0
C32 C31 C22 120.08(14)
C36 C31 C22 119.90(14)
C33 C32 C31 120.0
C33 C32 H32 120.0
C31 C32 H32 120.0
C34 C33 C32 120.0
C34 C33 H33 120.0
C32 C33 H33 120.0
C33 C34 C35 120.0
C33 C34 H34 120.0
C35 C34 H34 120.0
C36 C35 C34 120.0
C36 C35 H35 120.0
C34 C35 H35 120.0
C35 C36 C31 120.0
C35 C36 H36 120.0
C31 C36 H36 120.0
C42 C37 C38 120.0
C42 C37 C24 121.72(14)
C38 C37 C24 118.28(14)
C37 C42 C41 120.0
C37 C42 H42 120.0
C41 C42 H42 120.0
C42 C41 C40 120.0
C42 C41 H41 120.0
C40 C41 H41 120.0
C39 C40 C41 120.0
C39 C40 H40 120.0
C41 C40 H40 120.0
C38 C39 C40 120.0
C38 C39 H39 120.0
C40 C39 H39 120.0
C39 C38 C37 120.0
C39 C38 H38 120.0
C37 C38 H38 120.0
C44 C43 C48 118.9(2)
C44 C43 C9 121.6(2)
C48 C43 C9 119.2(2)
C45 C44 C43 119.5(2)
C45 C44 C49 118.2(2)
C43 C44 C49 122.2(2)
C46 C45 C44 122.5(2)
C46 C45 H45 118.7
C44 C45 H45 118.7
C45 C46 C47 117.2(2)
C45 C46 C55 120.6(2)
C47 C46 C55 122.1(2)
C48 C47 C46 122.0(3)
C48 C47 H47 119.0
C46 C47 H47 119.0
C47 C48 C43 119.8(2)
C47 C48 C61 118.8(2)
C43 C48 C61 120.6(2)
C50 C49 C54 120.0
C50 C49 C44 121.96(14)
C54 C49 C44 118.03(14)
C51 C50 C49 120.0
C51 C50 H50 120.0
C49 C50 H50 120.0
C50 C51 C52 120.0
C50 C51 H51 120.0
C52 C51 H51 120.0
C51 C52 C53 120.0
C51 C52 H52 120.0
C53 C52 H52 120.0
C54 C53 C52 120.0
C54 C53 H53 120.0
C52 C53 H53 120.0
C53 C54 C49 120.0
C53 C54 H54 120.0
C49 C54 H54 120.0
C56 C55 C60 120.0
C56 C55 C46 119.52(16)
C60 C55 C46 120.40(16)
C55 C56 C57 120.0
C55 C56 H56 120.0
C57 C56 H56 120.0
C58 C57 C56 120.0
C58 C57 H57 120.0
C56 C57 H57 120.0
C59 C58 C57 120.0
C59 C58 H58 120.0
C57 C58 H58 120.0
C58 C59 C60 120.0
C58 C59 H59 120.0
C60 C59 H59 120.0
C59 C60 C55 120.0
C59 C60 H60 120.0
C55 C60 H60 120.0
C62 C61 C66 120.0
C62 C61 C48 117.95(15)
C66 C61 C48 122.04(15)
C63 C62 C61 120.0
C63 C62 H62 120.0
C61 C62 H62 120.0
C62 C63 C64 120.0
C62 C63 H63 120.0
C64 C63 H63 120.0
C63 C64 C65 120.0
C63 C64 H64 120.0
C65 C64 H64 120.0
C64 C65 C66 120.0
C64 C65 H65 120.0
C66 C65 H65 120.0
C65 C66 C61 120.0
C65 C66 H66 120.0
C61 C66 H66 120.0
C5 N1 C2 105.5(2)
C5 N1 Fe1 131.94(16)
C2 N1 Fe1 121.74(16)
C9 N2 C6 105.7(2)
C9 N2 Fe1 129.25(16)
C6 N2 Fe1 119.48(16)
N1 Fe1 N2 91.63(8)
N1 Fe1 Cl1 119.83(6)
N2 Fe1 Cl1 122.21(6)
N1 Fe1 Cl2 108.84(6)
N2 Fe1 Cl2 102.27(6)
Cl1 Fe1 Cl2 109.70(3)
C72 C71 N11 115(2)
C72 C71 H71A 108.6
N11 C71 H71A 108.6
C72 C71 H71B 108.6
N11 C71 H71B 108.6
H71A C71 H71B 107.6
C73 C72 C71 110.2(15)
C73 C72 H72A 109.6
C71 C72 H72A 109.6
C73 C72 H72B 109.6
C71 C72 H72B 109.6
H72A C72 H72B 108.1
C74 C73 C72 115.5(8)
C74 C73 H73A 108.4
C72 C73 H73A 108.4
C74 C73 H73B 108.4
C72 C73 H73B 108.4
H73A C73 H73B 107.5
C73 C74 H74A 109.5
C73 C74 H74B 109.5
H74A C74 H74B 109.5
C73 C74 H74C 109.5
H74A C74 H74C 109.5
H74B C74 H74C 109.5
C76 C75 N11 129.6(19)
C76 C75 H75A 104.9
N11 C75 H75A 104.9
C76 C75 H75B 104.9
N11 C75 H75B 104.9
H75A C75 H75B 105.8
C75 C76 C77 117.9(11)
C75 C76 H76A 107.8
C77 C76 H76A 107.8
C75 C76 H76B 107.8
C77 C76 H76B 107.8
H76A C76 H76B 107.2
C78 C77 C76 94.3(11)
C78 C77 H77A 112.9
C76 C77 H77A 112.9
C78 C77 H77B 112.9
C76 C77 H77B 112.9
H77A C77 H77B 110.3
C77 C78 H78A 109.5
C77 C78 H78B 109.5
H78A C78 H78B 109.5
C77 C78 H78C 109.5
H78A C78 H78C 109.5
H78B C78 H78C 109.5
C80 C79 N11 118.1(15)
C80 C79 H79A 107.8
N11 C79 H79A 107.8
C80 C79 H79B 107.8
N11 C79 H79B 107.8
H79A C79 H79B 107.1
C79 C80 C81 107.8(14)
C79 C80 H80A 110.2
C81 C80 H80A 110.2
C79 C80 H80B 110.2
C81 C80 H80B 110.2
H80A C80 H80B 108.5
C82 C81 C80 117.2(12)
C82 C81 H81A 108.0
C80 C81 H81A 108.0
C82 C81 H81B 108.0
C80 C81 H81B 108.0
H81A C81 H81B 107.2
C81 C82 H82A 109.5
C81 C82 H82B 109.5
H82A C82 H82B 109.5
C81 C82 H82C 109.5
H82A C82 H82C 109.5
H82B C82 H82C 109.5
N11 C83 C84 121(7)
N11 C83 H83A 107.1
C84 C83 H83A 107.1
N11 C83 H83B 107.1
C84 C83 H83B 107.1
H83A C83 H83B 106.8
C83 C84 C85 111(2)
C83 C84 H84A 109.5
C85 C84 H84A 109.5
C83 C84 H84B 109.5
C85 C84 H84B 109.5
H84A C84 H84B 108.0
C86 C85 C84 112.1(19)
C86 C85 H85A 109.2
C84 C85 H85A 109.2
C86 C85 H85B 109.2
C84 C85 H85B 109.2
H85A C85 H85B 107.9
C85 C86 H86A 109.5
C85 C86 H86B 109.5
H86A C86 H86B 109.5
C85 C86 H86C 109.5
H86A C86 H86C 109.5
H86B C86 H86C 109.5
C83 N11 C75 107(8)
C83 N11 C71 104(4)
C75 N11 C71 109(3)
C83 N11 C79 100(7)
C75 N11 C79 120.6(19)
C71 N11 C79 114(2)
C72A C71A N11A 115.6(12)
C72A C71A H71C 108.4
N11A C71A H71C 108.4
C72A C71A H71D 108.4
N11A C71A H71D 108.4
H71C C71A H71D 107.4
C71A C72A C73A 110.8(8)
C71A C72A H72C 109.5
C73A C72A H72C 109.5
C71A C72A H72D 109.5
C73A C72A H72D 109.5
H72C C72A H72D 108.1
C72A C73A C74A 111.5(5)
C72A C73A H73C 109.3
C74A C73A H73C 109.3
C72A C73A H73D 109.3
C74A C73A H73D 109.3
H73C C73A H73D 108.0
C73A C74A H74D 109.5
C73A C74A H74E 109.5
H74D C74A H74E 109.5
C73A C74A H74F 109.5
H74D C74A H74F 109.5
H74E C74A H74F 109.5
C77A C76A H76C 110.7
C77A C76A H76D 110.7
H76C C76A H76D 108.8
C78A C77A C76A 124.7(7)
C78A C77A H77C 106.2
C76A C77A H77C 106.2
C78A C77A H77D 106.2
C76A C77A H77D 106.2
H77C C77A H77D 106.4
C77A C78A H78D 109.5
C77A C78A H78E 109.5
H78D C78A H78E 109.5
C77A C78A H78F 109.5
H78D C78A H78F 109.5
H78E C78A H78F 109.5
C80A C79A N11A 115.4(8)
C80A C79A H79C 108.4
N11A C79A H79C 108.4
C80A C79A H79D 108.4
N11A C79A H79D 108.4
H79C C79A H79D 107.5
C79A C80A C81A 107.5(7)
C79A C80A H80C 110.2
C81A C80A H80C 110.2
C79A C80A H80D 110.2
C81A C80A H80D 110.2
H80C C80A H80D 108.5
C80A C81A C82A 111.0(7)
C80A C81A H81C 109.4
C82A C81A H81C 109.4
C80A C81A H81D 109.4
C82A C81A H81D 109.4
H81C C81A H81D 108.0
C81A C82A H82D 109.5
C81A C82A H82E 109.5
H82D C82A H82E 109.5
C81A C82A H82F 109.5
H82D C82A H82F 109.5
H82E C82A H82F 109.5
N11A C83A C84A 114(4)
N11A C83A H83C 108.7
C84A C83A H83C 108.7
N11A C83A H83D 108.7
C84A C83A H83D 108.7
H83C C83A H83D 107.6
C85A C84A C83A 109.6(12)
C85A C84A H84C 109.7
C83A C84A H84C 109.7
C85A C84A H84D 109.7
C83A C84A H84D 109.7
H84C C84A H84D 108.2
C86A C85A C84A 113.0(12)
C86A C85A H85C 109.0
C84A C85A H85C 109.0
C86A C85A H85D 109.0
C84A C85A H85D 109.0
H85C C85A H85D 107.8
C85A C86A H86D 109.5
C85A C86A H86E 109.5
H86D C86A H86E 109.5
C85A C86A H86F 109.5
H86D C86A H86F 109.5
H86E C86A H86F 109.5
C83A N11A C71A 111(3)
C83A N11A C79A 117(4)
C71A N11A C79A 105.4(15)
C6S C1S C2S 120.0
C6S C1S H1S 120.0
C2S C1S H1S 120.0
C1S C6S C5S 120.0
C1S C6S C7S 110.3(9)
C5S C6S C7S 129.7(9)
C4S C5S C6S 120.0
C4S C5S H5S 120.0
C6S C5S H5S 120.0
C5S C4S C3S 120.0
C5S C4S H4S 120.0
C3S C4S H4S 120.0
C2S C3S C4S 120.0
C2S C3S H3S 120.0
C4S C3S H3S 120.0
C3S C2S C1S 120.0
C3S C2S H2S 120.0
C1S C2S H2S 120.0
C6S C7S H7SA 109.5
C6S C7S H7SB 109.5
H7SA C7S H7SB 109.5
C6S C7S H7SC 109.5
H7SA C7S H7SC 109.5
H7SB C7S H7SC 109.5
C2T C1T C6T 120.0
C2T C1T C7T 119.8(13)
C6T C1T C7T 120.2(13)
C1T C2T C3T 120.0
C1T C2T H2T 120.0
C3T C2T H2T 120.0
C4T C3T C2T 120.0
C4T C3T H3T 120.0
C2T C3T H3T 120.0
C3T C4T C5T 120.0
C3T C4T H4T 120.0
C5T C4T H4T 120.0
C4T C5T C6T 120.0
C4T C5T H5T 120.0
C6T C5T H5T 120.0
C5T C6T C1T 120.0
C5T C6T H6T 120.0
C1T C6T H6T 120.0
C1T C7T H7TA 109.5
C1T C7T H7TB 109.5
H7TA C7T H7TB 109.5
C1T C7T H7TC 109.5
H7TA C7T H7TC 109.5
H7TB C7T H7TC 109.5
C12S C11S C16S 120.0
C12S C11S H11S 120.0
C16S C11S H11S 120.0
C11S C12S C13S 120.0
C11S C12S H12S 120.0
C13S C12S H12S 120.0
C14S C13S C12S 120.0
C14S C13S H13S 120.0
C12S C13S H13S 120.0
C15S C14S C13S 120.0
C15S C14S H14S 120.0
C13S C14S H14S 120.0
C14S C15S C16S 120.0
C14S C15S H15S 120.0
C16S C15S H15S 120.0
C15S C16S C11S 120.0
C15S C16S C17S 123.7(11)
C11S C16S C17S 116.3(11)
C16S C17S H17D 109.5
C16S C17S H17E 109.5
H17D C17S H17E 109.5
C16S C17S H17F 109.5
H17D C17S H17F 109.5
H17E C17S H17F 109.5
C12T C11T C16T 120.0
C12T C11T H11T 120.0
C16T C11T H11T 120.0
C13T C12T C11T 120.0
C13T C12T H12T 120.0
C11T C12T H12T 120.0
C12T C13T C14T 120.0
C12T C13T H13T 120.0
C14T C13T H13T 120.0
C15T C14T C13T 120.0
C15T C14T H14T 120.0
C13T C14T H14T 120.0
C14T C15T C16T 120.0
C14T C15T H15T 120.0
C16T C15T H15T 120.0
C15T C16T C11T 120.0
C15T C16T C17T 116.8(10)
C11T C16T C17T 123.2(10)
C16T C17T H17G 109.5
C16T C17T H17H 109.5
H17G C17T H17H 109.5
C16T C17T H17I 109.5
H17G C17T H17I 109.5
H17H C17T H17I 109.5

loop_
_geom_bond_atom_site_label_1
_geom_bond_atom_site_label_2
_geom_bond_distance
C1 C6 1.398(4)
C1 C2 1.398(3)
C1 C10 1.506(3)
C2 N1 1.405(3)
C2 C3 1.415(4)
C3 C4 1.367(4)
C3 H3 0.9500
C4 C5 1.412(4)
C4 H4 0.9500
C5 N1 1.347(3)
C5 C19 1.490(3)
C6 N2 1.395(3)
C6 C7 1.423(4)
C7 C8 1.370(4)
C7 H7 0.9500
C8 C9 1.418(4)
C8 H8 0.9500
C9 N2 1.350(3)
C9 C43 1.473(4)
C10 C11 1.400(4)
C10 C15 1.401(4)
C11 C12 1.395(4)
C11 C16 1.507(4)
C12 C13 1.386(4)
C12 H12 0.9500
C13 C14 1.383(4)
C13 C17 1.511(4)
C14 C15 1.391(4)
C14 H14 0.9500
C15 C18 1.503(4)
C16 H16A 0.9800
C16 H16B 0.9800
C16 H16C 0.9800
C17 H17A 0.9800
C17 H17B 0.9800
C17 H17C 0.9800
C18 H18A 0.9800
C18 H18B 0.9800
C18 H18C 0.9800
C19 C20 1.409(4)
C19 C24 1.412(4)
C20 C21 1.400(4)
C20 C25 1.514(3)
C21 C22 1.392(4)
C21 H21 0.9500
C22 C23 1.392(4)
C22 C31 1.499(3)
C23 C24 1.394(4)
C23 H23 0.9500
C24 C37 1.515(3)
C25 C30 1.3900
C25 C26 1.3900
C30 C29 1.3900
C30 H30 0.9500
C29 C28 1.3900
C29 H29 0.9500
C28 C27 1.3900
C28 H28 0.9500
C27 C26 1.3900
C27 H27 0.9500
C26 H26 0.9500
C31 C32 1.3900
C31 C36 1.3900
C32 C33 1.3900
C32 H32 0.9500
C33 C34 1.3900
C33 H33 0.9500
C34 C35 1.3900
C34 H34 0.9500
C35 C36 1.3900
C35 H35 0.9500
C36 H36 0.9500
C37 C42 1.3900
C37 C38 1.3900
C42 C41 1.3900
C42 H42 0.9500
C41 C40 1.3900
C41 H41 0.9500
C40 C39 1.3900
C40 H40 0.9500
C39 C38 1.3900
C39 H39 0.9500
C38 H38 0.9500
C43 C44 1.406(4)
C43 C48 1.409(4)
C44 C45 1.395(4)
C44 C49 1.499(3)
C45 C46 1.393(4)
C45 H45 0.9500
C46 C47 1.398(4)
C46 C55 1.513(3)
C47 C48 1.394(4)
C47 H47 0.9500
C48 C61 1.508(3)
C49 C50 1.3900
C49 C54 1.3900
C50 C51 1.3900
C50 H50 0.9500
C51 C52 1.3900
C51 H51 0.9500
C52 C53 1.3900
C52 H52 0.9500
C53 C54 1.3900
C53 H53 0.9500
C54 H54 0.9500
C55 C56 1.3900
C55 C60 1.3900
C56 C57 1.3900
C56 H56 0.9500
C57 C58 1.3900
C57 H57 0.9500
C58 C59 1.3900
C58 H58 0.9500
C59 C60 1.3900
C59 H59 0.9500
C60 H60 0.9500
C61 C62 1.3900
C61 C66 1.3900
C62 C63 1.3900
C62 H62 0.9500
C63 C64 1.3900
C63 H63 0.9500
C64 C65 1.3900
C64 H64 0.9500
C65 C66 1.3900
C65 H65 0.9500
C66 H66 0.9500
N1 Fe1 2.088(2)
N2 Fe1 2.090(2)
Cl1 Fe1 2.2702(8)
Cl2 Fe1 2.3040(8)
C71 C72 1.526(14)
C71 N11 1.530(14)
C71 H71A 0.9900
C71 H71B 0.9900
C72 C73 1.521(11)
C72 H72A 0.9900
C72 H72B 0.9900
C73 C74 1.495(10)
C73 H73A 0.9900
C73 H73B 0.9900
C74 H74A 0.9800
C74 H74B 0.9800
C74 H74C 0.9800
C75 C76 1.505(11)
C75 N11 1.523(14)
C75 H75A 0.9900
C75 H75B 0.9900
C76 C77 1.594(13)
C76 H76A 0.9900
C76 H76B 0.9900
C77 C78 1.572(14)
C77 H77A 0.9900
C77 H77B 0.9900
C78 H78A 0.9800
C78 H78B 0.9800
C78 H78C 0.9800
C79 C80 1.51(3)
C79 N11 1.540(14)
C79 H79A 0.9900
C79 H79B 0.9900
C80 C81 1.578(17)
C80 H80A 0.9900
C80 H80B 0.9900
C81 C82 1.40(2)
C81 H81A 0.9900
C81 H81B 0.9900
C82 H82A 0.9800
C82 H82B 0.9800
C82 H82C 0.9800
C83 N11 1.510(14)
C83 C84 1.523(14)
C83 H83A 0.9900
C83 H83B 0.9900
C84 C85 1.530(14)
C84 H84A 0.9900
C84 H84B 0.9900
C85 C86 1.518(14)
C85 H85A 0.9900
C85 H85B 0.9900
C86 H86A 0.9800
C86 H86B 0.9800
C86 H86C 0.9800
C71A C72A 1.517(9)
C71A N11A 1.527(10)
C71A H71C 0.9900
C71A H71D 0.9900
C72A C73A 1.523(7)
C72A H72C 0.9900
C72A H72D 0.9900
C73A C74A 1.523(7)
C73A H73C 0.9900
C73A H73D 0.9900
C74A H74D 0.9800
C74A H74E 0.9800
C74A H74F 0.9800
C76A C77A 1.530(8)
C76A H76C 0.9900
C76A H76D 0.9900
C77A C78A 1.486(9)
C77A H77C 0.9900
C77A H77D 0.9900
C78A H78D 0.9800
C78A H78E 0.9800
C78A H78F 0.9800
C79A C80A 1.527(13)
C79A N11A 1.536(11)
C79A H79C 0.9900
C79A H79D 0.9900
C80A C81A 1.530(9)
C80A H80C 0.9900
C80A H80D 0.9900
C81A C82A 1.553(11)
C81A H81C 0.9900
C81A H81D 0.9900
C82A H82D 0.9800
C82A H82E 0.9800
C82A H82F 0.9800
C83A N11A 1.507(9)
C83A C84A 1.525(9)
C83A H83C 0.9900
C83A H83D 0.9900
C84A C85A 1.523(9)
C84A H84C 0.9900
C84A H84D 0.9900
C85A C86A 1.518(9)
C85A H85C 0.9900
C85A H85D 0.9900
C86A H86D 0.9800
C86A H86E 0.9800
C86A H86F 0.9800
C1S C6S 1.3900
C1S C2S 1.3900
C1S H1S 0.9500
C6S C5S 1.3900
C6S C7S 1.488(16)
C5S C4S 1.3900
C5S H5S 0.9500
C4S C3S 1.3900
C4S H4S 0.9500
C3S C2S 1.3900
C3S H3S 0.9500
C2S H2S 0.9500
C7S H7SA 0.9800
C7S H7SB 0.9800
C7S H7SC 0.9800
C1T C2T 1.3900
C1T C6T 1.3900
C1T C7T 1.45(2)
C2T C3T 1.3900
C2T H2T 0.9500
C3T C4T 1.3900
C3T H3T 0.9500
C4T C5T 1.3900
C4T H4T 0.9500
C5T C6T 1.3900
C5T H5T 0.9500
C6T H6T 0.9500
C7T H7TA 0.9800
C7T H7TB 0.9800
C7T H7TC 0.9800
C11S C12S 1.3900
C11S C16S 1.3900
C11S H11S 0.9500
C12S C13S 1.3900
C12S H12S 0.9500
C13S C14S 1.3900
C13S H13S 0.9500
C14S C15S 1.3900
C14S H14S 0.9500
C15S C16S 1.3900
C15S H15S 0.9500
C16S C17S 1.51(3)
C17S H17D 0.9800
C17S H17E 0.9800
C17S H17F 0.9800
C11T C12T 1.3900
C11T C16T 1.3900
C11T H11T 0.9500
C12T C13T 1.3900
C12T H12T 0.9500
C13T C14T 1.3900
C13T H13T 0.9500
C14T C15T 1.3900
C14T H14T 0.9500
C15T C16T 1.3900
C15T H15T 0.9500
C16T C17T 1.52(3)
C17T H17G 0.9800
C17T H17H 0.9800
C17T H17I 0.9800

loop_
_geom_torsion_atom_site_label_1
_geom_torsion_atom_site_label_2
_geom_torsion_atom_site_label_3
_geom_torsion_atom_site_label_4
_geom_torsion
C6 C1 C2 N1 -11.5(4)
C10 C1 C2 N1 165.1(2)
C6 C1 C2 C3 175.8(2)
C10 C1 C2 C3 -7.6(4)
C1 C2 C3 C4 173.2(2)
N1 C2 C3 C4 -0.5(3)
C2 C3 C4 C5 -0.6(3)
C3 C4 C5 N1 1.5(3)
C3 C4 C5 C19 -168.8(2)
C2 C1 C6 N2 -4.4(4)
C10 C1 C6 N2 178.9(2)
C2 C1 C6 C7 179.8(2)
C10 C1 C6 C7 3.2(4)
N2 C6 C7 C8 -0.2(3)
C1 C6 C7 C8 176.1(2)
C6 C7 C8 C9 -1.1(3)
C7 C8 C9 N2 2.1(3)
C7 C8 C9 C43 -168.5(2)
C6 C1 C10 C11 -97.6(3)
C2 C1 C10 C11 85.4(3)
C6 C1 C10 C15 83.7(3)
C2 C1 C10 C15 -93.4(3)
C15 C10 C11 C12 1.0(4)
C1 C10 C11 C12 -177.8(2)
C15 C10 C11 C16 -179.5(3)
C1 C10 C11 C16 1.7(4)
C10 C11 C12 C13 -0.2(4)
C16 C11 C12 C13 -179.7(3)
C11 C12 C13 C14 -0.7(4)
C11 C12 C13 C17 178.2(3)
C12 C13 C14 C15 0.9(4)
C17 C13 C14 C15 -178.0(3)
C13 C14 C15 C10 -0.1(4)
C13 C14 C15 C18 178.6(2)
C11 C10 C15 C14 -0.8(4)
C1 C10 C15 C14 178.0(2)
C11 C10 C15 C18 -179.6(2)
C1 C10 C15 C18 -0.8(4)
N1 C5 C19 C20 79.9(3)
C4 C5 C19 C20 -111.1(3)
N1 C5 C19 C24 -105.8(3)
C4 C5 C19 C24 63.2(3)
C24 C19 C20 C21 3.5(4)
C5 C19 C20 C21 177.6(2)
C24 C19 C20 C25 -169.0(2)
C5 C19 C20 C25 5.2(4)
C19 C20 C21 C22 -3.1(4)
C25 C20 C21 C22 170.0(2)
C20 C21 C22 C23 1.0(4)
C20 C21 C22 C31 -177.4(2)
C21 C22 C23 C24 0.6(4)
C31 C22 C23 C24 179.1(2)
C22 C23 C24 C19 -0.2(4)
C22 C23 C24 C37 -177.6(2)
C20 C19 C24 C23 -1.9(4)
C5 C19 C24 C23 -176.5(2)
C20 C19 C24 C37 175.4(2)
C5 C19 C24 C37 0.8(3)
C21 C20 C25 C30 45.8(3)
C19 C20 C25 C30 -141.5(2)
C21 C20 C25 C26 -122.6(2)
C19 C20 C25 C26 50.1(3)
C26 C25 C30 C29 0.0
C20 C25 C30 C29 -168.41(19)
C25 C30 C29 C28 0.0
C30 C29 C28 C27 0.0
C29 C28 C27 C26 0.0
C28 C27 C26 C25 0.0
C30 C25 C26 C27 0.0
C20 C25 C26 C27 168.30(19)
C23 C22 C31 C32 141.4(2)
C21 C22 C31 C32 -40.3(3)
C23 C22 C31 C36 -37.0(3)
C21 C22 C31 C36 141.4(2)
C36 C31 C32 C33 0.0
C22 C31 C32 C33 -178.37(19)
C31 C32 C33 C34 0.0
C32 C33 C34 C35 0.0
C33 C34 C35 C36 0.0
C34 C35 C36 C31 0.0
C32 C31 C36 C35 0.0
C22 C31 C36 C35 178.37(19)
C23 C24 C37 C42 -126.5(2)
C19 C24 C37 C42 56.1(3)
C23 C24 C37 C38 53.1(3)
C19 C24 C37 C38 -124.2(2)
C38 C37 C42 C41 0.0
C24 C37 C42 C41 179.65(19)
C37 C42 C41 C40 0.0
C42 C41 C40 C39 0.0
C41 C40 C39 C38 0.0
C40 C39 C38 C37 0.0
C42 C37 C38 C39 0.0
C24 C37 C38 C39 -179.67(18)
N2 C9 C43 C44 133.2(3)
C8 C9 C43 C44 -57.2(4)
N2 C9 C43 C48 -53.8(3)
C8 C9 C43 C48 115.8(3)
C48 C43 C44 C45 2.2(4)
C9 C43 C44 C45 175.2(2)
C48 C43 C44 C49 -173.2(2)
C9 C43 C44 C49 -0.2(4)
C43 C44 C45 C46 0.9(4)
C49 C44 C45 C46 176.5(2)
C44 C45 C46 C47 -2.0(4)
C44 C45 C46 C55 -178.4(2)
C45 C46 C47 C48 0.1(4)
C55 C46 C47 C48 176.4(3)
C46 C47 C48 C43 3.0(4)
C46 C47 C48 C61 -167.7(3)
C44 C43 C48 C47 -4.1(4)
C9 C43 C48 C47 -177.3(3)
C44 C43 C48 C61 166.4(2)
C9 C43 C48 C61 -6.8(4)
C45 C44 C49 C50 125.7(2)
C43 C44 C49 C50 -58.9(3)
C45 C44 C49 C54 -53.4(3)
C43 C44 C49 C54 122.1(2)
C54 C49 C50 C51 0.0
C44 C49 C50 C51 -179.01(18)
C49 C50 C51 C52 0.0
C50 C51 C52 C53 0.0
C51 C52 C53 C54 0.0
C52 C53 C54 C49 0.0
C50 C49 C54 C53 0.0
C44 C49 C54 C53 179.05(18)
C45 C46 C55 C56 -6.1(3)
C47 C46 C55 C56 177.7(2)
C45 C46 C55 C60 170.6(2)
C47 C46 C55 C60 -5.6(4)
C60 C55 C56 C57 0.0
C46 C55 C56 C57 176.7(2)
C55 C56 C57 C58 0.0
C56 C57 C58 C59 0.0
C57 C58 C59 C60 0.0
C58 C59 C60 C55 0.0
C56 C55 C60 C59 0.0
C46 C55 C60 C59 -176.7(2)
C47 C48 C61 C62 114.3(2)
C43 C48 C61 C62 -56.3(3)
C47 C48 C61 C66 -64.6(3)
C43 C48 C61 C66 124.8(2)
C66 C61 C62 C63 0.0
C48 C61 C62 C63 -178.9(2)
C61 C62 C63 C64 0.0
C62 C63 C64 C65 0.0
C63 C64 C65 C66 0.0
C64 C65 C66 C61 0.0
C62 C61 C66 C65 0.0
C48 C61 C66 C65 178.9(2)
C4 C5 N1 C2 -1.8(3)
C19 C5 N1 C2 168.3(2)
C4 C5 N1 Fe1 -171.11(17)
C19 C5 N1 Fe1 -1.0(4)
C1 C2 N1 C5 -172.3(2)
C3 C2 N1 C5 1.4(3)
C1 C2 N1 Fe1 -1.6(3)
C3 C2 N1 Fe1 172.08(16)
C8 C9 N2 C6 -2.2(3)
C43 C9 N2 C6 168.7(2)
C8 C9 N2 Fe1 150.57(18)
C43 C9 N2 Fe1 -38.6(3)
C1 C6 N2 C9 -174.8(2)
C7 C6 N2 C9 1.5(3)
C1 C6 N2 Fe1 29.2(3)
C7 C6 N2 Fe1 -154.49(17)
C5 N1 Fe1 N2 -173.9(2)
C2 N1 Fe1 N2 18.23(18)
C5 N1 Fe1 Cl1 -44.8(2)
C2 N1 Fe1 Cl1 147.35(16)
C5 N1 Fe1 Cl2 82.5(2)
C2 N1 Fe1 Cl2 -85.33(17)
C9 N2 Fe1 N1 179.8(2)
C6 N2 Fe1 N1 -30.63(18)
C9 N2 Fe1 Cl1 52.5(2)
C6 N2 Fe1 Cl1 -157.93(15)
C9 N2 Fe1 Cl2 -70.5(2)
C6 N2 Fe1 Cl2 79.05(18)
N11 C71 C72 C73 -169(3)
C71 C72 C73 C74 -68(2)
N11 C75 C76 C77 109.2(17)
C75 C76 C77 C78 170.1(11)
N11 C79 C80 C81 174(2)
C79 C80 C81 C82 68(2)
N11 C83 C84 C85 -174(11)
C83 C84 C85 C86 -69(10)
C84 C83 N11 C75 69(15)
C84 C83 N11 C71 -176(12)
C84 C83 N11 C79 -58(15)
C76 C75 N11 C83 -180(5)
C76 C75 N11 C71 68(3)
C76 C75 N11 C79 -66(4)
C72 C71 N11 C83 -70(8)
C72 C71 N11 C75 44(4)
C72 C71 N11 C79 -178(3)
C80 C79 N11 C83 -56(6)
C80 C79 N11 C75 -173(3)
C80 C79 N11 C71 55(4)
N11A C71A C72A C73A 178.2(14)
C71A C72A C73A C74A -170.1(11)
N11A C79A C80A C81A 173.8(13)
C79A C80A C81A C82A 177.4(8)
N11A C83A C84A C85A 177(6)
C83A C84A C85A C86A -70(5)
C84A C83A N11A C71A -170(5)
C84A C83A N11A C79A -49(9)
C72A C71A N11A C83A -50(5)
C72A C71A N11A C79A -178.4(13)
C80A C79A N11A C83A -54(4)
C80A C79A N11A C71A 70.6(19)
C2S C1S C6S C5S 0.0
C2S C1S C6S C7S 179.4(10)
C1S C6S C5S C4S 0.0
C7S C6S C5S C4S -179.3(12)
C6S C5S C4S C3S 0.0
C5S C4S C3S C2S 0.0
C4S C3S C2S C1S 0.0
C6S C1S C2S C3S 0.0
C6T C1T C2T C3T 0.0
C7T C1T C2T C3T -180.0(16)
C1T C2T C3T C4T 0.0
C2T C3T C4T C5T 0.0
C3T C4T C5T C6T 0.0
C4T C5T C6T C1T 0.0
C2T C1T C6T C5T 0.0
C7T C1T C6T C5T 180.0(16)
C16S C11S C12S C13S 0.0
C11S C12S C13S C14S 0.0
C12S C13S C14S C15S 0.0
C13S C14S C15S C16S 0.0
C14S C15S C16S C11S 0.0
C14S C15S C16S C17S 179.4(11)
C12S C11S C16S C15S 0.0
C12S C11S C16S C17S -179.4(10)
C16T C11T C12T C13T 0.0
C11T C12T C13T C14T 0.0
C12T C13T C14T C15T 0.0
C13T C14T C15T C16T 0.0
C14T C15T C16T C11T 0.0
C14T C15T C16T C17T -178.3(13)
C12T C11T C16T C15T 0.0
C12T C11T C16T C17T 178.1(14)
